data_7720366
loop_
_publ_author_name
'Mittag, Simon M.'
'Klopf, Jonas'
'Virovets, Alexander V.'
'Peresypkina, Eugenia'
'Lerner, Hans-Wolfram'
'Helten, Holger'
'Wagner, Matthias'

_publ_section_title
;
 Fraternal twins: B<sub>2</sub>O<sub>2</sub>- or
 B<sub>2</sub>N<sub>2</sub>-doped polycyclic &#x3c0; systems and their
 formation mechanism <i>via</i> regiodivergent Au- <i>versus</i>
 amine-catalyzed cyclizations.
;
_journal_issue 14
_journal_name_full 'Dalton transactions (Cambridge, England : 2003)'
_journal_page_first 5553
_journal_page_last 5564
_journal_paper_doi 10.1039/d6dt00412a
_journal_volume 55
_journal_year 2026
_chemical_formula_moiety 'C12 H7 Br'
_chemical_formula_sum 'C12 H7 Br'
_chemical_formula_weight 231.09
_space_group_crystal_system orthorhombic
_space_group_IT_number 29
_space_group_name_Hall 'P 2c -2ac'
_space_group_name_H-M_alt 'P c a 21'
_atom_sites_solution_hydrogens geom
_atom_sites_solution_primary dual
_audit_creation_method SHELXL-2019/3
_audit_update_record
;
2026-01-15 deposited with the CCDC.	2026-02-27 downloaded from the CCDC.
;
_cell_angle_alpha 90
_cell_angle_beta 90
_cell_angle_gamma 90
_cell_formula_units_Z 4
_cell_length_a 11.83154(13)
_cell_length_b 10.50963(8)
_cell_length_c 7.48872(6)
_cell_measurement_reflns_used 22892
_cell_measurement_temperature 150(2)
_cell_measurement_theta_max 28.6880
_cell_measurement_theta_min 2.6310
_cell_volume 931.186(15)
_computing_cell_refinement 'CrysAlisPro 1.171.42.43a (Rigaku OD, 2022)'
_computing_data_collection 'P24 beamline local software'
_computing_data_reduction 'CrysAlisPro 1.171.42.43a (Rigaku OD, 2022)'
_computing_publication_material 'IUCr PublCIF online service'
_computing_structure_refinement 'SHELXL-2019/2 (Sheldrick, 2019)'
_computing_structure_solution 'SHELXT (G. M. Sheldrick, 2015)'
_diffrn_ambient_temperature 150(2)
_diffrn_detector 'X-Spectrum Lambda 7.5M CdTe photon-counting detector'
_diffrn_detector_area_resol_mean 18.2
_diffrn_measured_fraction_theta_full 0.954
_diffrn_measured_fraction_theta_max 0.924
_diffrn_measurement_device 'DESY Petra3 P24 beamline, Huber diffractometer, Lambda 7.5M CdTe'
_diffrn_measurement_method '\f scans'
_diffrn_radiation_probe x-ray
_diffrn_radiation_type synchrotron
_diffrn_radiation_wavelength 0.500
_diffrn_reflns_av_R_equivalents 0.0447
_diffrn_reflns_av_unetI/netI 0.0566
_diffrn_reflns_Laue_measured_fraction_full 0.954
_diffrn_reflns_Laue_measured_fraction_max 0.924
_diffrn_reflns_limit_h_max 18
_diffrn_reflns_limit_h_min -17
_diffrn_reflns_limit_k_max 17
_diffrn_reflns_limit_k_min -17
_diffrn_reflns_limit_l_max 12
_diffrn_reflns_limit_l_min -12
_diffrn_reflns_number 26495
_diffrn_reflns_point_group_measured_fraction_full 0.963
_diffrn_reflns_point_group_measured_fraction_max 0.896
_diffrn_reflns_theta_full 17.458
_diffrn_reflns_theta_max 24.620
_diffrn_reflns_theta_min 2.643
_diffrn_source synchrotron
_exptl_absorpt_coefficient_mu 1.717
_exptl_absorpt_correction_T_max 1.00000
_exptl_absorpt_correction_T_min 0.60651
_exptl_absorpt_correction_type multi-scan
_exptl_absorpt_process_details
;
CrysAlisPro 1.171.43.144a (Rigaku Oxford Diffraction, 2024)
Empirical absorption correction using spherical harmonics,
implemented in SCALE3 ABSPACK scaling algorithm.
;
_exptl_crystal_colour colourless
_exptl_crystal_density_diffrn 1.648
_exptl_crystal_description prism
_exptl_crystal_F_000 456
_exptl_crystal_size_max 0.180
_exptl_crystal_size_mid 0.050
_exptl_crystal_size_min 0.040
_refine_diff_density_max 0.323
_refine_diff_density_min -0.444
_refine_diff_density_rms 0.073
_refine_ls_abs_structure_details
;
 Refined as an inversion twin.
;
_refine_ls_abs_structure_Flack 0.214(19)
_refine_ls_extinction_coef 0.037(5)
_refine_ls_extinction_expression Fc^*^=kFc[1+0.001xFc^2^\l^3^/sin(2\q)]^-1/4^
_refine_ls_extinction_method 'SHELXL-2019/2 (Sheldrick 2019)'
_refine_ls_goodness_of_fit_ref 1.050
_refine_ls_hydrogen_treatment constr
_refine_ls_matrix_type full
_refine_ls_number_parameters 147
_refine_ls_number_reflns 4051
_refine_ls_number_restraints 1
_refine_ls_restrained_S_all 1.049
_refine_ls_R_factor_all 0.0348
_refine_ls_R_factor_gt 0.0337
_refine_ls_shift/su_max 0.000
_refine_ls_shift/su_mean 0.000
_refine_ls_structure_factor_coef Fsqd
_refine_ls_weighting_details 'w=1/[\s^2^(Fo^2^)+(0.0268P)^2^+0.1244P] where P=(Fo^2^+2Fc^2^)/3'
_refine_ls_weighting_scheme calc
_refine_ls_wR_factor_gt 0.0898
_refine_ls_wR_factor_ref 0.0908
_reflns_Friedel_coverage 0.826
_reflns_Friedel_fraction_full 0.974
_reflns_Friedel_fraction_max 0.864
_reflns_number_gt 3880
_reflns_number_total 4051
_reflns_threshold_expression 'I > 2\s(I)'
_cod_data_source_file d6dt00412a2.cif
_cod_data_source_block S2_sm325-1_P24
_cod_depositor_comments 'Adding full bibliography for 7720366--7720383.cif.'
_cod_database_code 7720366
_shelx_shelxl_version_number 2019/3
_shelx_space_group_comment
;
The symmetry employed for this shelxl refinement is uniquely defined
by the following loop, which should always be used as a source of
symmetry information in preference to the above space-group names.
They are only intended as comments.
;
_shelx_estimated_absorpt_t_min 0.747
_shelx_estimated_absorpt_t_max 0.934

loop_
_space_group_symop_operation_xyz
'x, y, z'
'-x, -y, z+1/2'
'x+1/2, -y, z'
'-x+1/2, y, z+1/2'

loop_
_atom_site_label
_atom_site_type_symbol
_atom_site_fract_x
_atom_site_fract_y
_atom_site_fract_z
_atom_site_U_iso_or_equiv
_atom_site_adp_type
_atom_site_occupancy
_atom_site_site_symmetry_order
_atom_site_calc_flag
_atom_site_refinement_flags_posn
_atom_site_refinement_flags_adp
_atom_site_refinement_flags_occupancy
_atom_site_disorder_assembly
_atom_site_disorder_group
C11 C 0.56593(13) 0.27467(15) 0.5403(2) 0.0274(3) Uani 1 1 d . . . . .
C12 C 0.67320(14) 0.27489(16) 0.4546(2) 0.0289(3) Uani 1 1 d . . . . .
C13 C 0.72728(15) 0.38822(16) 0.4216(2) 0.0292(3) Uani 1 1 d . . . . .
H13 H 0.799493 0.387866 0.366162 0.035 Uiso 1 1 calc R U . . .
C14 C 0.67663(14) 0.50559(16) 0.46933(19) 0.0267(3) Uani 1 1 d . . . . .
C15 C 0.56931(12) 0.50495(15) 0.55406(19) 0.0259(3) Uani 1 1 d . . . . .
C16 C 0.51608(14) 0.38693(14) 0.5910(2) 0.0280(3) Uani 1 1 d . . . . .
H16 H 0.445415 0.385558 0.651165 0.034 Uiso 1 1 calc R U . . .
C21 C 0.72956(19) 0.62424(18) 0.4316(3) 0.0349(4) Uani 1 1 d . . . . .
H21 H 0.801602 0.626107 0.375604 0.042 Uiso 1 1 calc R U . . .
C22 C 0.6765(2) 0.73589(18) 0.4760(3) 0.0418(4) Uani 1 1 d . . . . .
H22 H 0.712067 0.814776 0.450117 0.050 Uiso 1 1 calc R U . . .
C23 C 0.57001(19) 0.73506(17) 0.5595(3) 0.0410(4) Uani 1 1 d . . . . .
H23 H 0.534312 0.813337 0.588507 0.049 Uiso 1 1 calc R U . . .
C24 C 0.51715(17) 0.62243(16) 0.5994(3) 0.0328(4) Uani 1 1 d . . . . .
H24 H 0.445702 0.622941 0.657243 0.039 Uiso 1 1 calc R U . . .
Br1A Br 0.48881(4) 0.11595(5) 0.57312(8) 0.04181(12) Uani 0.558 1 d . . P A 1
C1A C 0.7393(8) 0.1570(6) 0.3906(11) 0.0411(18) Uani 0.558 1 d . . P B 1
C2A C 0.7766(4) 0.0649(4) 0.3386(6) 0.0508(11) Uani 0.558 1 d . . P B 1
H2A H 0.807935 -0.012319 0.295054 0.061 Uiso 0.558 1 calc R U P B 1
Br1B Br 0.73807(12) 0.12414(9) 0.38479(16) 0.0494(3) Uani 0.442 1 d . . P B 2
C1B C 0.5050(4) 0.1655(5) 0.5779(8) 0.0328(8) Uani 0.442 1 d . . P A 2
C2B C 0.4523(5) 0.0714(5) 0.6138(9) 0.0466(12) Uani 0.442 1 d . . P A 2
H2B H 0.410520 -0.003109 0.642298 0.056 Uiso 0.442 1 calc R U P A 2

loop_
_atom_site_aniso_label
_atom_site_aniso_U_11
_atom_site_aniso_U_22
_atom_site_aniso_U_33
_atom_site_aniso_U_23
_atom_site_aniso_U_13
_atom_site_aniso_U_12
C11 0.0243(6) 0.0346(6) 0.0233(6) 0.0032(5) -0.0003(4) -0.0016(5)
C12 0.0278(7) 0.0387(7) 0.0202(5) 0.0037(5) 0.0001(5) 0.0060(5)
C13 0.0230(7) 0.0429(8) 0.0218(6) 0.0045(5) 0.0024(5) 0.0043(5)
C14 0.0218(6) 0.0373(7) 0.0210(5) 0.0029(5) -0.0019(4) -0.0010(5)
C15 0.0224(6) 0.0354(6) 0.0200(5) 0.0001(5) -0.0006(4) 0.0026(4)
C16 0.0228(6) 0.0390(7) 0.0222(6) 0.0011(5) 0.0016(5) 0.0004(4)
C21 0.0313(9) 0.0439(9) 0.0295(7) 0.0058(6) -0.0028(6) -0.0075(6)
C22 0.0483(11) 0.0371(8) 0.0401(9) 0.0054(7) -0.0085(8) -0.0085(7)
C23 0.0494(10) 0.0355(7) 0.0381(9) -0.0022(7) -0.0071(8) 0.0055(6)
C24 0.0330(8) 0.0382(8) 0.0273(9) -0.0034(6) -0.0023(6) 0.0060(5)
Br1A 0.0413(2) 0.0333(2) 0.0508(2) 0.0011(2) 0.00616(18) -0.00705(16)
C1A 0.057(3) 0.048(4) 0.0183(14) 0.008(2) -0.011(2) -0.022(3)
C2A 0.067(3) 0.0442(18) 0.0412(17) 0.0076(15) 0.0244(18) 0.0237(18)
Br1B 0.0674(6) 0.0437(5) 0.0369(3) 0.0035(3) 0.0187(3) 0.0158(4)
C1B 0.040(2) 0.0232(14) 0.0355(16) 0.0068(19) 0.0027(16) -0.0079(14)
C2B 0.041(2) 0.0281(17) 0.071(4) 0.002(2) 0.000(2) -0.0077(17)

loop_
_atom_type_symbol
_atom_type_description
_atom_type_scat_dispersion_real
_atom_type_scat_dispersion_imag
_atom_type_scat_source
C C 0.0007 0.0007 'International Tables Vol C Tables 4.2.6.8 and 6.1.1.4'
H H 0.0000 0.0000 'International Tables Vol C Tables 4.2.6.8 and 6.1.1.4'
Br Br 0.2620 1.3544 'International Tables Vol C Tables 4.2.6.8 and 6.1.1.4'

loop_
_geom_angle_atom_site_label_1
_geom_angle_atom_site_label_2
_geom_angle_atom_site_label_3
_geom_angle
_geom_angle_site_symmetry_1
_geom_angle_site_symmetry_3
_geom_angle_publ_flag
C16 C11 C1B 115.6(2) . . ?
C16 C11 C12 120.46(15) . . ?
C1B C11 C12 123.9(3) . . ?
C16 C11 Br1A 120.52(12) . . ?
C12 C11 Br1A 118.95(12) . . ?
C13 C12 C11 119.87(15) . . ?
C13 C12 C1A 113.8(4) . . ?
C11 C12 C1A 126.3(4) . . ?
C13 C12 Br1B 120.11(13) . . ?
C11 C12 Br1B 120.00(13) . . ?
C12 C13 C14 120.80(16) . . ?
C12 C13 H13 119.6 . . ?
C14 C13 H13 119.6 . . ?
C13 C14 C15 119.13(15) . . ?
C13 C14 C21 121.75(17) . . ?
C15 C14 C21 119.11(16) . . ?
C16 C15 C14 119.24(14) . . ?
C16 C15 C24 121.36(16) . . ?
C14 C15 C24 119.40(16) . . ?
C11 C16 C15 120.46(16) . . ?
C11 C16 H16 119.8 . . ?
C15 C16 H16 119.8 . . ?
C22 C21 C14 120.0(2) . . ?
C22 C21 H21 120.0 . . ?
C14 C21 H21 120.0 . . ?
C21 C22 C23 120.85(18) . . ?
C21 C22 H22 119.6 . . ?
C23 C22 H22 119.6 . . ?
C24 C23 C22 120.71(18) . . ?
C24 C23 H23 119.6 . . ?
C22 C23 H23 119.6 . . ?
C23 C24 C15 120.0(2) . . ?
C23 C24 H24 120.0 . . ?
C15 C24 H24 120.0 . . ?
C2A C1A C12 172.4(7) . . ?
C1A C2A H2A 180.0 . . ?
C2B C1B C11 178.8(7) . . ?
C1B C2B H2B 180.0 . . ?

loop_
_geom_bond_atom_site_label_1
_geom_bond_atom_site_label_2
_geom_bond_distance
_geom_bond_site_symmetry_2
_geom_bond_publ_flag
C11 C16 1.373(2) . ?
C11 C1B 1.384(5) . ?
C11 C12 1.422(2) . ?
C11 Br1A 1.9173(16) . ?
C12 C13 1.374(2) . ?
C12 C1A 1.542(9) . ?
C12 Br1B 1.8366(18) . ?
C13 C14 1.417(2) . ?
C13 H13 0.9500 . ?
C14 C15 1.420(2) . ?
C14 C21 1.424(2) . ?
C15 C16 1.418(2) . ?
C15 C24 1.421(2) . ?
C16 H16 0.9500 . ?
C21 C22 1.372(3) . ?
C21 H21 0.9500 . ?
C22 C23 1.406(3) . ?
C22 H22 0.9500 . ?
C23 C24 1.372(3) . ?
C23 H23 0.9500 . ?
C24 H24 0.9500 . ?
C1A C2A 1.133(9) . ?
C2A H2A 0.9500 . ?
C1B C2B 1.200(7) . ?
C2B H2B 0.9500 . ?

loop_
_geom_torsion_atom_site_label_1
_geom_torsion_atom_site_label_2
_geom_torsion_atom_site_label_3
_geom_torsion_atom_site_label_4
_geom_torsion
_geom_torsion_site_symmetry_1
_geom_torsion_site_symmetry_2
_geom_torsion_site_symmetry_3
_geom_torsion_site_symmetry_4
_geom_torsion_publ_flag
C16 C11 C12 C13 -0.3(2) . . . . ?
C1B C11 C12 C13 179.6(3) . . . . ?
Br1A C11 C12 C13 176.70(13) . . . . ?
C16 C11 C12 C1A 180.0(3) . . . . ?
Br1A C11 C12 C1A -3.1(4) . . . . ?
C16 C11 C12 Br1B -179.17(14) . . . . ?
C1B C11 C12 Br1B 0.7(4) . . . . ?
C11 C12 C13 C14 -1.0(3) . . . . ?
C1A C12 C13 C14 178.8(3) . . . . ?
Br1B C12 C13 C14 177.88(13) . . . . ?
C12 C13 C14 C15 0.7(2) . . . . ?
C12 C13 C14 C21 -178.08(15) . . . . ?
C13 C14 C15 C16 0.8(2) . . . . ?
C21 C14 C15 C16 179.65(18) . . . . ?
C13 C14 C15 C24 -178.88(17) . . . . ?
C21 C14 C15 C24 0.0(2) . . . . ?
C1B C11 C16 C15 -178.0(3) . . . . ?
C12 C11 C16 C15 1.8(2) . . . . ?
Br1A C11 C16 C15 -175.09(12) . . . . ?
C14 C15 C16 C11 -2.1(2) . . . . ?
C24 C15 C16 C11 177.60(15) . . . . ?
C13 C14 C21 C22 178.41(17) . . . . ?
C15 C14 C21 C22 -0.4(3) . . . . ?
C14 C21 C22 C23 0.2(3) . . . . ?
C21 C22 C23 C24 0.4(3) . . . . ?
C22 C23 C24 C15 -0.9(3) . . . . ?
C16 C15 C24 C23 -179.00(17) . . . . ?
C14 C15 C24 C23 0.7(3) . . . . ?
